data_4027578
loop_
_publ_author_name
'Haoran Xue'
'Peddabuddi Gopal'
'Jiong Yang'

_publ_section_title
;
 Stereochemical Study of a Transannular Michael Reaction Cascade
;
_journal_name_full 'Journal of Organic Chemistry'
_journal_page_first 8933
_journal_page_last 8945
_journal_paper_doi 10.1021/jo301287z
_journal_volume 77
_journal_year 2012
_chemical_absolute_configuration rm
_chemical_formula_sum 'C20 H27 O5'
_chemical_formula_weight 347.42
_chemical_name_systematic
;
 ?
;
_space_group_IT_number 19
_symmetry_cell_setting orthorhombic
_symmetry_space_group_name_Hall 'P 2ac 2ab'
_symmetry_space_group_name_H-M 'P 21 21 21'
_atom_sites_solution_hydrogens geom
_atom_sites_solution_primary direct
_atom_sites_solution_secondary difmap
_audit_creation_method SHELXL-97
_cell_angle_alpha 90.00
_cell_angle_beta 90.00
_cell_angle_gamma 90.00
_cell_formula_units_Z 4
_cell_length_a 8.032(4)
_cell_length_b 13.461(6)
_cell_length_c 16.370(8)
_cell_measurement_reflns_used 496
_cell_measurement_temperature 110(2)
_cell_measurement_theta_max 40.77
_cell_measurement_theta_min 4.25
_cell_volume 1769.9(15)
_computing_cell_refinement 'Bruker FRAMBO'
_computing_data_collection 'Bruker FRAMBO'
_computing_data_reduction 'Bruker SAINT'
_computing_molecular_graphics 'Bruker SHELXTL'
_computing_publication_material 'Bruker SHELXTL'
_computing_structure_refinement 'SHELXL-97 (Sheldrick, 2008)'
_computing_structure_solution 'SHELXS-97 (Sheldrick, 2008)'
_diffrn_ambient_temperature 110(2)
_diffrn_measurement_device_type 'MWPC area detector'
_diffrn_measurement_method '\f and \w scans'
_diffrn_radiation_monochromator graphite
_diffrn_radiation_source 'fine-focus sealed tube'
_diffrn_radiation_type CuK\a
_diffrn_radiation_wavelength 1.54178
_diffrn_reflns_av_R_equivalents 0.2013
_diffrn_reflns_av_sigmaI/netI 0.1470
_diffrn_reflns_limit_h_max 8
_diffrn_reflns_limit_h_min -9
_diffrn_reflns_limit_k_max 15
_diffrn_reflns_limit_k_min -15
_diffrn_reflns_limit_l_max 16
_diffrn_reflns_limit_l_min -17
_diffrn_reflns_number 13924
_diffrn_reflns_theta_max 59.99
_diffrn_reflns_theta_min 5.40
_exptl_absorpt_coefficient_mu 0.754
_exptl_absorpt_correction_T_max 0.9925
_exptl_absorpt_correction_T_min 0.8054
_exptl_absorpt_correction_type multi-scan
_exptl_absorpt_process_details sadabs
_exptl_crystal_colour colorless
_exptl_crystal_density_diffrn 1.304
_exptl_crystal_description block
_exptl_crystal_F_000 748
_exptl_crystal_size_max 0.30
_exptl_crystal_size_mid 0.10
_exptl_crystal_size_min 0.01
_refine_ls_abs_structure_details 'Flack H D (1983), Acta Cryst. A39, 876-881'
_refine_ls_abs_structure_Flack 0.4(4)
_refine_ls_extinction_method none
_refine_ls_goodness_of_fit_ref 1.005
_refine_ls_hydrogen_treatment constr
_refine_ls_matrix_type full
_refine_ls_number_parameters 228
_refine_ls_number_reflns 2493
_refine_ls_number_restraints 0
_refine_ls_restrained_S_all 1.005
_refine_ls_R_factor_all 0.1025
_refine_ls_R_factor_gt 0.0501
_refine_ls_shift/su_max 0.028
_refine_ls_shift/su_mean 0.003
_refine_ls_structure_factor_coef Fsqd
_refine_ls_weighting_details
; calc
 [0.00000+1.00000exp(2.30(sin\q/\l)^2^)]/
   [\s^2^(Fo^2^)+0.0000+0.0000*P+(0.0100P)^2^+0.0000sin\q/\l]
 where P = 0.33333Fo^2^ + 0.66667Fc^2^
;
_refine_ls_weighting_scheme calc
_refine_ls_wR_factor_gt 0.0779
_refine_ls_wR_factor_ref 0.0892
_reflns_number_gt 1329
_reflns_number_total 2493
_reflns_threshold_expression >2sigma(I)
_cod_data_source_file jo301287z_si_002.cif
_cod_data_source_block jy02
_cod_original_cell_volume 1769.9(13)
_cod_database_code 4027578

loop_
_symmetry_equiv_pos_as_xyz
'x, y, z'
'-x+1/2, -y, z+1/2'
'x+1/2, -y+1/2, -z'
'-x, y+1/2, -z+1/2'

loop_
_atom_site_label
_atom_site_type_symbol
_atom_site_fract_x
_atom_site_fract_y
_atom_site_fract_z
_atom_site_U_iso_or_equiv
_atom_site_adp_type
_atom_site_occupancy
_atom_site_symmetry_multiplicity
_atom_site_calc_flag
_atom_site_refinement_flags
O1 O -0.0603(3) 0.50590(17) 0.2836(2) 0.0454(9) Uani 1 1 d .
O2 O 0.1778(3) 0.43556(17) 0.3114(2) 0.0424(9) Uani 1 1 d .
O3 O 0.3285(4) 1.10150(17) 0.4223(2) 0.0433(9) Uani 1 1 d .
O4 O 0.0761(4) 0.74842(18) 0.4545(2) 0.0418(9) Uani 1 1 d .
O5 O 0.4241(3) 0.53519(15) 0.35951(19) 0.0386(9) Uani 1 1 d .
C1 C 0.4182(5) 0.9017(2) 0.3586(3) 0.0325(12) Uani 1 1 d .
H1A H 0.3899 0.9577 0.3209 0.039 Uiso 1 1 calc R
C2 C 0.6079(5) 0.9049(3) 0.3714(3) 0.0366(12) Uani 1 1 d .
H2A H 0.6408 0.8529 0.4110 0.044 Uiso 1 1 calc R
H2B H 0.6648 0.8909 0.3190 0.044 Uiso 1 1 calc R
C3 C 0.6625(5) 1.0059(3) 0.4030(3) 0.0456(15) Uani 1 1 d .
H3A H 0.6332 1.0576 0.3626 0.055 Uiso 1 1 calc R
H3B H 0.7849 1.0064 0.4101 0.055 Uiso 1 1 calc R
C4 C 0.5784(6) 1.0296(3) 0.4851(3) 0.0450(14) Uani 1 1 d .
H4A H 0.6139 0.9807 0.5267 0.054 Uiso 1 1 calc R
H4B H 0.6128 1.0965 0.5037 0.054 Uiso 1 1 calc R
C5 C 0.3889(5) 1.0262(3) 0.4755(3) 0.0404(14) Uani 1 1 d .
H5A H 0.3370 1.0356 0.5305 0.049 Uiso 1 1 calc R
C6 C 0.3334(5) 0.9248(3) 0.4412(3) 0.0346(12) Uani 1 1 d .
H6A H 0.3707 0.8729 0.4809 0.042 Uiso 1 1 calc R
C7 C 0.1451(5) 0.9182(3) 0.4359(3) 0.0345(13) Uani 1 1 d .
H7A H 0.0936 0.9298 0.4900 0.041 Uiso 1 1 calc R
H7B H 0.1009 0.9677 0.3967 0.041 Uiso 1 1 calc R
C8 C 0.1112(5) 0.8144(3) 0.4067(3) 0.0357(13) Uani 1 1 d .
C9 C 0.1593(5) 0.7984(3) 0.3182(3) 0.0287(11) Uani 1 1 d .
H9A H 0.1166 0.8564 0.2862 0.034 Uiso 1 1 calc R
C10 C 0.3540(5) 0.8032(3) 0.3163(3) 0.0319(12) Uani 1 1 d .
C11 C 0.0825(5) 0.7025(2) 0.2799(3) 0.0320(12) Uani 1 1 d .
C12 C 0.1804(5) 0.6124(2) 0.3042(3) 0.0296(12) Uani 1 1 d .
C13 C 0.3348(5) 0.6163(3) 0.3374(3) 0.0352(13) Uani 1 1 d .
C14 C 0.4216(5) 0.7110(2) 0.3610(3) 0.0369(13) Uani 1 1 d .
H14A H 0.5419 0.7043 0.3491 0.044 Uiso 1 1 calc R
H14B H 0.4094 0.7211 0.4206 0.044 Uiso 1 1 calc R
C15 C -0.0978(5) 0.6862(2) 0.3085(3) 0.0388(13) Uani 1 1 d .
H15A H -0.1004 0.6825 0.3689 0.047 Uiso 1 1 calc R
H15B H -0.1668 0.7435 0.2915 0.047 Uiso 1 1 calc R
C16 C -0.1709(5) 0.5911(3) 0.2730(3) 0.0425(14) Uani 1 1 d .
H16A H -0.2786 0.5770 0.3000 0.051 Uiso 1 1 calc R
H16B H -0.1925 0.6009 0.2140 0.051 Uiso 1 1 calc R
C17 C 0.1040(5) 0.5142(3) 0.2982(3) 0.0361(12) Uani 1 1 d .
C18 C 0.3215(6) 1.1980(3) 0.4592(4) 0.0560(16) Uani 1 1 d .
H18A H 0.2775 1.2460 0.4198 0.084 Uiso 1 1 calc R
H18B H 0.4337 1.2182 0.4760 0.084 Uiso 1 1 calc R
H18C H 0.2487 1.1957 0.5072 0.084 Uiso 1 1 calc R
C19 C 0.4225(6) 0.8035(3) 0.2286(3) 0.0418(13) Uani 1 1 d .
H19A H 0.4044 0.7382 0.2037 0.063 Uiso 1 1 calc R
H19B H 0.5420 0.8180 0.2298 0.063 Uiso 1 1 calc R
H19C H 0.3648 0.8543 0.1965 0.063 Uiso 1 1 calc R
C20 C 0.0743(5) 0.7132(3) 0.1848(3) 0.0390(13) Uani 1 1 d .
H20A H 0.1872 0.7210 0.1630 0.058 Uiso 1 1 calc R
H20B H 0.0077 0.7717 0.1706 0.058 Uiso 1 1 calc R
H20C H 0.0230 0.6537 0.1613 0.058 Uiso 1 1 calc R

loop_
_atom_site_aniso_label
_atom_site_aniso_U_11
_atom_site_aniso_U_22
_atom_site_aniso_U_33
_atom_site_aniso_U_23
_atom_site_aniso_U_13
_atom_site_aniso_U_12
O1 0.0368(18) 0.0280(15) 0.071(3) -0.0109(16) -0.0044(18) -0.0007(13)
O2 0.0427(17) 0.0194(13) 0.065(3) -0.0024(16) -0.001(2) -0.0009(12)
O3 0.0493(18) 0.0212(14) 0.059(3) -0.0046(15) -0.008(2) 0.0023(13)
O4 0.051(2) 0.0290(14) 0.046(3) -0.0003(16) 0.005(2) -0.0030(14)
O5 0.0362(16) 0.0203(13) 0.059(3) 0.0006(14) -0.0060(19) 0.0038(12)
C1 0.032(2) 0.0183(18) 0.047(4) 0.002(2) 0.003(3) -0.0044(17)
C2 0.040(3) 0.031(2) 0.038(4) -0.003(2) 0.003(3) -0.0020(19)
C3 0.025(2) 0.037(2) 0.075(5) 0.004(3) -0.009(3) -0.0092(19)
C4 0.046(3) 0.029(2) 0.060(4) -0.004(2) -0.013(3) -0.003(2)
C5 0.046(3) 0.022(2) 0.053(4) -0.001(2) 0.007(3) -0.003(2)
C6 0.042(3) 0.023(2) 0.039(4) 0.006(2) -0.001(3) -0.0006(19)
C7 0.041(3) 0.026(2) 0.036(4) -0.004(2) 0.003(3) -0.004(2)
C8 0.031(3) 0.030(2) 0.045(4) 0.002(2) 0.002(2) -0.0042(18)
C9 0.031(2) 0.0205(19) 0.034(3) 0.005(2) 0.000(3) -0.0035(17)
C10 0.036(2) 0.0205(19) 0.039(3) -0.002(2) 0.007(3) 0.0004(16)
C11 0.036(3) 0.0190(19) 0.042(4) 0.001(2) -0.004(3) -0.0001(17)
C12 0.031(2) 0.0193(19) 0.039(4) 0.002(2) 0.008(3) 0.0018(16)
C13 0.040(3) 0.0158(19) 0.050(4) 0.006(2) 0.009(3) 0.0009(17)
C14 0.029(2) 0.0221(19) 0.060(4) -0.006(2) -0.003(3) 0.0028(17)
C15 0.034(3) 0.0206(19) 0.062(4) -0.007(2) 0.001(3) -0.0004(17)
C16 0.031(2) 0.029(2) 0.068(4) -0.001(2) -0.001(3) 0.0008(18)
C17 0.042(3) 0.022(2) 0.044(4) 0.003(2) 0.004(3) 0.002(2)
C18 0.065(3) 0.025(2) 0.078(5) -0.006(3) -0.002(3) -0.002(2)
C19 0.048(3) 0.028(2) 0.050(4) -0.002(2) 0.008(3) -0.008(2)
C20 0.042(3) 0.0240(19) 0.051(4) -0.001(2) -0.004(3) -0.0002(19)

loop_
_atom_type_symbol
_atom_type_description
_atom_type_scat_dispersion_real
_atom_type_scat_dispersion_imag
_atom_type_scat_source
C C 0.0181 0.0091 'International Tables Vol C Tables 4.2.6.8 and 6.1.1.4'
H H 0.0000 0.0000 'International Tables Vol C Tables 4.2.6.8 and 6.1.1.4'
O O 0.0492 0.0322 'International Tables Vol C Tables 4.2.6.8 and 6.1.1.4'

loop_
_geom_angle_atom_site_label_1
_geom_angle_atom_site_label_2
_geom_angle_atom_site_label_3
_geom_angle
C17 O1 C16 123.5(3)
C5 O3 C18 113.6(4)
C2 C1 C6 108.1(4)
C2 C1 C10 114.0(3)
C6 C1 C10 114.1(3)
C2 C1 H1A 106.7
C6 C1 H1A 106.7
C10 C1 H1A 106.7
C3 C2 C1 111.0(3)
C3 C2 H2A 109.4
C1 C2 H2A 109.4
C3 C2 H2B 109.4
C1 C2 H2B 109.4
H2A C2 H2B 108.0
C2 C3 C4 110.9(4)
C2 C3 H3A 109.5
C4 C3 H3A 109.5
C2 C3 H3B 109.5
C4 C3 H3B 109.5
H3A C3 H3B 108.0
C5 C4 C3 110.0(4)
C5 C4 H4A 109.7
C3 C4 H4A 109.7
C5 C4 H4B 109.7
C3 C4 H4B 109.7
H4A C4 H4B 108.2
O3 C5 C4 112.3(4)
O3 C5 C6 108.0(4)
C4 C5 C6 110.6(3)
O3 C5 H5A 108.6
C4 C5 H5A 108.6
C6 C5 H5A 108.6
C7 C6 C5 111.1(3)
C7 C6 C1 112.1(4)
C5 C6 C1 111.7(3)
C7 C6 H6A 107.2
C5 C6 H6A 107.2
C1 C6 H6A 107.2
C8 C7 C6 104.7(3)
C8 C7 H7A 110.8
C6 C7 H7A 110.8
C8 C7 H7B 110.8
C6 C7 H7B 110.8
H7A C7 H7B 108.9
O4 C8 C7 121.1(5)
O4 C8 C9 124.8(4)
C7 C8 C9 113.0(4)
C8 C9 C11 113.6(3)
C8 C9 C10 105.5(4)
C11 C9 C10 114.9(3)
C8 C9 H9A 107.5
C11 C9 H9A 107.5
C10 C9 H9A 107.5
C19 C10 C14 108.7(3)
C19 C10 C9 112.1(4)
C14 C10 C9 108.1(3)
C19 C10 C1 106.9(3)
C14 C10 C1 110.6(4)
C9 C10 C1 110.5(3)
C12 C11 C15 107.4(3)
C12 C11 C9 110.8(4)
C15 C11 C9 111.6(4)
C12 C11 C20 111.1(4)
C15 C11 C20 106.1(4)
C9 C11 C20 109.8(3)
C13 C12 C17 116.5(3)
C13 C12 C11 123.7(4)
C17 C12 C11 119.6(4)
O5 C13 C12 124.1(3)
O5 C13 C14 111.6(4)
C12 C13 C14 124.1(3)
C13 C14 C10 113.4(4)
C13 C14 H14A 108.9
C10 C14 H14A 108.9
C13 C14 H14B 108.9
C10 C14 H14B 108.9
H14A C14 H14B 107.7
C16 C15 C11 111.5(3)
C16 C15 H15A 109.3
C11 C15 H15A 109.3
C16 C15 H15B 109.3
C11 C15 H15B 109.3
H15A C15 H15B 108.0
O1 C16 C15 112.3(3)
O1 C16 H16A 109.1
C15 C16 H16A 109.1
O1 C16 H16B 109.1
C15 C16 H16B 109.1
H16A C16 H16B 107.9
O2 C17 O1 115.6(3)
O2 C17 C12 124.3(4)
O1 C17 C12 119.9(3)
O3 C18 H18A 109.5
O3 C18 H18B 109.5
H18A C18 H18B 109.5
O3 C18 H18C 109.5
H18A C18 H18C 109.5
H18B C18 H18C 109.5
C10 C19 H19A 109.5
C10 C19 H19B 109.5
H19A C19 H19B 109.5
C10 C19 H19C 109.5
H19A C19 H19C 109.5
H19B C19 H19C 109.5
C11 C20 H20A 109.5
C11 C20 H20B 109.5
H20A C20 H20B 109.5
C11 C20 H20C 109.5
H20A C20 H20C 109.5
H20B C20 H20C 109.5

loop_
_geom_bond_atom_site_label_1
_geom_bond_atom_site_label_2
_geom_bond_distance
O1 C17 1.346(5)
O1 C16 1.461(4)
O2 C17 1.232(4)
O3 C5 1.422(5)
O3 C18 1.434(5)
O4 C8 1.218(5)
O5 C13 1.355(4)
C1 C2 1.539(5)
C1 C6 1.546(6)
C1 C10 1.582(5)
C1 H1A 1.0000
C2 C3 1.519(5)
C2 H2A 0.9900
C2 H2B 0.9900
C3 C4 1.537(6)
C3 H3A 0.9900
C3 H3B 0.9900
C4 C5 1.530(6)
C4 H4A 0.9900
C4 H4B 0.9900
C5 C6 1.542(5)
C5 H5A 1.0000
C6 C7 1.518(6)
C6 H6A 1.0000
C7 C8 1.502(5)
C7 H7A 0.9900
C7 H7B 0.9900
C8 C9 1.515(7)
C9 C11 1.563(5)
C9 C10 1.566(5)
C9 H9A 1.0000
C10 C19 1.536(7)
C10 C14 1.539(5)
C11 C12 1.499(5)
C11 C15 1.537(6)
C11 C20 1.565(6)
C12 C13 1.355(6)
C12 C17 1.461(5)
C13 C14 1.505(5)
C14 H14A 0.9900
C14 H14B 0.9900
C15 C16 1.524(5)
C15 H15A 0.9900
C15 H15B 0.9900
C16 H16A 0.9900
C16 H16B 0.9900
C18 H18A 0.9800
C18 H18B 0.9800
C18 H18C 0.9800
C19 H19A 0.9800
C19 H19B 0.9800
C19 H19C 0.9800
C20 H20A 0.9800
C20 H20B 0.9800
C20 H20C 0.9800

loop_
_geom_torsion_atom_site_label_1
_geom_torsion_atom_site_label_2
_geom_torsion_atom_site_label_3
_geom_torsion_atom_site_label_4
_geom_torsion
C6 C1 C2 C3 -58.6(5)
C10 C1 C2 C3 173.4(4)
C1 C2 C3 C4 59.8(5)
C2 C3 C4 C5 -57.6(5)
C18 O3 C5 C4 -77.5(5)
C18 O3 C5 C6 160.3(4)
C3 C4 C5 O3 -65.0(5)
C3 C4 C5 C6 55.7(5)
O3 C5 C6 C7 -59.8(5)
C4 C5 C6 C7 176.9(4)
O3 C5 C6 C1 66.2(4)
C4 C5 C6 C1 -57.1(5)
C2 C1 C6 C7 -177.1(3)
C10 C1 C6 C7 -49.2(4)
C2 C1 C6 C5 57.4(4)
C10 C1 C6 C5 -174.7(4)
C5 C6 C7 C8 -176.7(4)
C1 C6 C7 C8 57.5(4)
C6 C7 C8 O4 97.3(5)
C6 C7 C8 C9 -71.0(5)
O4 C8 C9 C11 27.9(6)
C7 C8 C9 C11 -164.3(3)
O4 C8 C9 C10 -98.8(5)
C7 C8 C9 C10 69.0(4)
C8 C9 C10 C19 -171.6(3)
C11 C9 C10 C19 62.5(5)
C8 C9 C10 C14 68.6(4)
C11 C9 C10 C14 -57.2(5)
C8 C9 C10 C1 -52.5(4)
C11 C9 C10 C1 -178.4(4)
C2 C1 C10 C19 -66.8(5)
C6 C1 C10 C19 168.4(3)
C2 C1 C10 C14 51.4(5)
C6 C1 C10 C14 -73.5(4)
C2 C1 C10 C9 171.0(4)
C6 C1 C10 C9 46.1(5)
C8 C9 C11 C12 -80.2(4)
C10 C9 C11 C12 41.4(5)
C8 C9 C11 C15 39.4(5)
C10 C9 C11 C15 161.1(4)
C8 C9 C11 C20 156.7(4)
C10 C9 C11 C20 -81.7(4)
C15 C11 C12 C13 -136.9(5)
C9 C11 C12 C13 -14.8(6)
C20 C11 C12 C13 107.6(5)
C15 C11 C12 C17 38.2(6)
C9 C11 C12 C17 160.3(4)
C20 C11 C12 C17 -77.3(5)
C17 C12 C13 O5 4.7(7)
C11 C12 C13 O5 179.9(4)
C17 C12 C13 C14 -169.7(4)
C11 C12 C13 C14 5.6(8)
O5 C13 C14 C10 163.1(4)
C12 C13 C14 C10 -21.9(7)
C19 C10 C14 C13 -76.7(5)
C9 C10 C14 C13 45.1(5)
C1 C10 C14 C13 166.2(4)
C12 C11 C15 C16 -56.8(5)
C9 C11 C15 C16 -178.5(4)
C20 C11 C15 C16 62.0(4)
C17 O1 C16 C15 -19.9(6)
C11 C15 C16 O1 49.1(5)
C16 O1 C17 O2 175.1(4)
C16 O1 C17 C12 0.0(7)
C13 C12 C17 O2 -9.7(7)
C11 C12 C17 O2 174.9(5)
C13 C12 C17 O1 165.0(5)
C11 C12 C17 O1 -10.4(7)
